data_4075195
loop_
_publ_author_name
'Kakeya, Masaki'
'Fujihara, Takashi'
'Kasaya, Takashi'
'Nagasawa, Akira'

_publ_section_title
;
 Dinuclear Niobium(III) Complexes [{NbCl2(L)}2(\m-Cl)2(\m-L)] (L =
 tetrahydrothiophene, dimethyl sulfide):&#x00A0; Preparation, Molecular
 Structures, and the Catalytic Activity for the Regioselective
 Cyclotrimerization of Alkynes
;
_journal_issue 17
_journal_name_full Organometallics
_journal_page_first 4131
_journal_paper_doi 10.1021/om0601100
_journal_volume 25
_journal_year 2006
_chemical_formula_moiety 'C12 H24 Cl6 Nb2 S3'
_chemical_formula_sum 'C12 H24 Cl6 Nb2 S3'
_chemical_formula_weight 663.01
_chemical_name_systematic
; 
 ? 
;
_space_group_IT_number 62
_symmetry_cell_setting orthorhombic
_symmetry_space_group_name_Hall '-P 2ac 2n'
_symmetry_space_group_name_H-M 'P n m a'
_atom_sites_solution_hydrogens geom
_atom_sites_solution_primary direct
_atom_sites_solution_secondary difmap
_audit_creation_method SHELXL-97
_cell_angle_alpha 90.00
_cell_angle_beta 90.00
_cell_angle_gamma 90.00
_cell_formula_units_Z 4
_cell_length_a 11.749(2)
_cell_length_b 20.215(4)
_cell_length_c 9.792(2)
_cell_measurement_reflns_used 3139
_cell_measurement_temperature 173(2)
_cell_measurement_theta_max 27.73
_cell_measurement_theta_min 2.71
_cell_volume 2325.7(8)
_computing_cell_refinement 'SAINT-W2K/NT (Bruker, 2003)'
_computing_data_collection 'SMART-W2K/NT (Bruker, 2003)'
_computing_data_reduction 'SAINT-W2K/NT (Bruker, 2003)'
_computing_molecular_graphics 'Ortep-3 for Windows (Farrugia, 1997)'
_computing_publication_material 'SHELXTL-NT (Bruker, 2003)'
_computing_structure_refinement 'SHELXTL-NT (Bruker, 2003)'
_computing_structure_solution 'SHELXTL-NT (Bruker, 2003)'
_diffrn_ambient_temperature 173(2)
_diffrn_detector_area_resol_mean 8.366
_diffrn_measured_fraction_theta_full 0.994
_diffrn_measured_fraction_theta_max 0.994
_diffrn_measurement_device_type 'Bruker SMART APEX CCD area-detector'
_diffrn_measurement_method '\f and \w'
_diffrn_radiation_monochromator graphite
_diffrn_radiation_source 'fine-focus sealed tube'
_diffrn_radiation_type MoK\a
_diffrn_radiation_wavelength 0.71073
_diffrn_reflns_av_R_equivalents 0.0974
_diffrn_reflns_av_sigmaI/netI 0.0567
_diffrn_reflns_limit_h_max 15
_diffrn_reflns_limit_h_min -15
_diffrn_reflns_limit_k_max 23
_diffrn_reflns_limit_k_min -26
_diffrn_reflns_limit_l_max 9
_diffrn_reflns_limit_l_min -12
_diffrn_reflns_number 15905
_diffrn_reflns_theta_full 27.93
_diffrn_reflns_theta_max 27.93
_diffrn_reflns_theta_min 2.01
_diffrn_standards_decay_% 0
_diffrn_standards_interval_time 300
_diffrn_standards_number 116
_exptl_absorpt_coefficient_mu 1.940
_exptl_absorpt_correction_T_max 0.8297
_exptl_absorpt_correction_T_min 0.7596
_exptl_absorpt_correction_type multi-scan
_exptl_absorpt_process_details '(SADABS; Sheldrick, 1996)'
_exptl_crystal_colour violet
_exptl_crystal_density_diffrn 1.888
_exptl_crystal_density_meas ?
_exptl_crystal_density_method 'not measured'
_exptl_crystal_description block
_exptl_crystal_F_000 1312
_exptl_crystal_size_max 0.15
_exptl_crystal_size_mid 0.12
_exptl_crystal_size_min 0.10
_refine_diff_density_max 1.034
_refine_diff_density_min -0.958
_refine_diff_density_rms 0.165
_refine_ls_extinction_method none
_refine_ls_goodness_of_fit_ref 1.013
_refine_ls_hydrogen_treatment constr
_refine_ls_matrix_type full
_refine_ls_number_parameters 115
_refine_ls_number_reflns 2851
_refine_ls_number_restraints 0
_refine_ls_restrained_S_all 1.013
_refine_ls_R_factor_all 0.0626
_refine_ls_R_factor_gt 0.0456
_refine_ls_shift/su_max 0.001
_refine_ls_shift/su_mean 0.000
_refine_ls_structure_factor_coef Fsqd
_refine_ls_weighting_details 'calc w=1/[\s^2^(Fo^2^)+(0.0441P)^2^+0.0000P] where P=(Fo^2^+2Fc^2^)/3'
_refine_ls_weighting_scheme calc
_refine_ls_wR_factor_gt 0.0906
_refine_ls_wR_factor_ref 0.0964
_reflns_number_gt 2232
_reflns_number_total 2851
_reflns_threshold_expression >2sigma(I)
_cod_data_source_file om0601100si20060613_083602.cif
_cod_data_source_block 1a
_cod_depositor_comments
;
The following automatic conversions were performed:

'_symmetry_cell_setting' value 'Orthorhombic' changed to
'orthorhombic' according to
/home/saulius/struct/CIF-dictionaries/cif_core.dic dictionary named
'cif_core.dic' version 2.4.1 from 2010-06-29.

Automatic conversion script
Id: cif_fix_values 1715 2011-07-08 13:25:40Z adriana 

The following automatic conversions were performed:

'_exptl_crystal_density_meas' value 'not measured' was changed to '?'
- the value is perceived as not measured.

Automatic conversion script
Id: cif_fix_values 3008 2015-01-20 13:52:24Z robertas 
;
_cod_original_sg_symbol_Hall '-P 2ac 2n '
_cod_database_code 4075195

loop_
_symmetry_equiv_pos_as_xyz
'x, y, z'
'-x+1/2, -y, z+1/2'
'-x, y+1/2, -z'
'x+1/2, -y+1/2, -z+1/2'
'-x, -y, -z'
'x-1/2, y, -z-1/2'
'x, -y-1/2, z'
'-x-1/2, y-1/2, z-1/2'

loop_
_atom_site_label
_atom_site_type_symbol
_atom_site_fract_x
_atom_site_fract_y
_atom_site_fract_z
_atom_site_U_iso_or_equiv
_atom_site_adp_type
_atom_site_occupancy
_atom_site_symmetry_multiplicity
_atom_site_calc_flag
_atom_site_refinement_flags
C1 C 0.9455(5) 0.7500 0.3355(6) 0.0276(14) Uani 1 2 d S
H1A H 0.9934 0.7101 0.3235 0.033 Uiso 0.50 1 calc PR
H1B H 0.9934 0.7899 0.3235 0.033 Uiso 0.50 1 calc PR
C2 C 0.8909(8) 0.7500 0.4684(9) 0.175(10) Uani 1 2 d S
H2A H 0.9193 0.7107 0.5181 0.210 Uiso 0.50 1 calc PR
H2B H 0.9193 0.7893 0.5181 0.210 Uiso 0.50 1 calc PR
C3 C 0.7789(7) 0.7500 0.4804(7) 0.064(3) Uani 1 2 d S
H3A H 0.7557 0.7895 0.5333 0.077 Uiso 0.50 1 calc PR
H3B H 0.7557 0.7105 0.5333 0.077 Uiso 0.50 1 calc PR
C4 C 0.7161(5) 0.7500 0.3470(6) 0.0225(12) Uani 1 2 d S
H4A H 0.6675 0.7898 0.3390 0.027 Uiso 0.50 1 calc PR
H4B H 0.6675 0.7102 0.3390 0.027 Uiso 0.50 1 calc PR
C5 C 0.6433(5) 0.9126(3) -0.2336(6) 0.0585(17) Uani 1 1 d .
H5A H 0.6221 0.8960 -0.3253 0.070 Uiso 1 1 calc R
H5B H 0.5969 0.8893 -0.1643 0.070 Uiso 1 1 calc R
C6 C 0.6252(6) 0.9860(4) -0.2246(9) 0.081(2) Uani 1 1 d .
H6A H 0.6413 1.0067 -0.3141 0.098 Uiso 1 1 calc R
H6B H 0.5450 0.9954 -0.2002 0.098 Uiso 1 1 calc R
C7 C 0.7028(7) 1.0137(3) -0.1185(8) 0.079(2) Uani 1 1 d .
H7A H 0.7076 1.0624 -0.1277 0.095 Uiso 1 1 calc R
H7B H 0.6737 1.0032 -0.0262 0.095 Uiso 1 1 calc R
C8 C 0.8160(5) 0.9839(3) -0.1381(6) 0.0542(16) Uani 1 1 d .
H8A H 0.8580 0.9832 -0.0505 0.065 Uiso 1 1 calc R
H8B H 0.8604 1.0101 -0.2047 0.065 Uiso 1 1 calc R
Cl1 Cl 0.66712(9) 0.87766(5) 0.11638(11) 0.0253(2) Uani 1 1 d .
Cl2 Cl 0.98075(9) 0.87666(5) 0.07720(10) 0.0256(2) Uani 1 1 d .
Cl3 Cl 0.67503(12) 0.7500 -0.12652(14) 0.0229(3) Uani 1 2 d S
Cl4 Cl 0.93807(12) 0.7500 -0.15171(14) 0.0235(3) Uani 1 2 d S
Nb1 Nb 0.81578(3) 0.816672(17) 0.00772(3) 0.01572(11) Uani 1 1 d .
S1 S 0.82652(11) 0.7500 0.21467(13) 0.0160(3) Uani 1 2 d S
S2 S 0.79648(11) 0.89970(6) -0.20138(11) 0.0330(3) Uani 1 1 d .

loop_
_atom_site_aniso_label
_atom_site_aniso_U_11
_atom_site_aniso_U_22
_atom_site_aniso_U_33
_atom_site_aniso_U_23
_atom_site_aniso_U_13
_atom_site_aniso_U_12
C1 0.021(3) 0.046(4) 0.016(3) 0.000 -0.003(2) 0.000
C2 0.032(5) 0.48(3) 0.013(4) 0.000 -0.002(4) 0.000
C3 0.029(4) 0.146(10) 0.017(4) 0.000 -0.001(3) 0.000
C4 0.021(3) 0.032(3) 0.014(3) 0.000 0.007(2) 0.000
C5 0.057(4) 0.064(4) 0.054(4) 0.024(3) -0.032(3) -0.005(3)
C6 0.066(5) 0.068(5) 0.110(7) 0.043(5) 0.000(4) 0.029(4)
C7 0.127(7) 0.036(4) 0.074(5) 0.017(3) 0.044(5) 0.015(4)
C8 0.076(4) 0.027(3) 0.059(4) 0.018(3) -0.022(3) -0.010(3)
Cl1 0.0259(5) 0.0240(5) 0.0261(5) 0.0002(4) 0.0045(4) 0.0049(4)
Cl2 0.0238(5) 0.0261(6) 0.0268(5) 0.0003(4) -0.0023(4) -0.0063(4)
Cl3 0.0224(7) 0.0259(7) 0.0204(7) 0.000 -0.0068(6) 0.000
Cl4 0.0248(7) 0.0286(8) 0.0171(7) 0.000 0.0075(5) 0.000
Nb1 0.01778(18) 0.01765(18) 0.01173(18) 0.00075(13) 0.00012(13) -0.00052(14)
S1 0.0160(6) 0.0207(7) 0.0114(6) 0.000 0.0002(5) 0.000
S2 0.0431(7) 0.0319(6) 0.0240(6) 0.0119(5) 0.0015(5) 0.0037(5)

loop_
_atom_type_symbol
_atom_type_description
_atom_type_scat_dispersion_real
_atom_type_scat_dispersion_imag
_atom_type_scat_source
C C 0.0033 0.0016 'International Tables Vol C Tables 4.2.6.8 and 6.1.1.4'
H H 0.0000 0.0000 'International Tables Vol C Tables 4.2.6.8 and 6.1.1.4'
S S 0.1246 0.1234 'International Tables Vol C Tables 4.2.6.8 and 6.1.1.4'
Cl Cl 0.1484 0.1585 'International Tables Vol C Tables 4.2.6.8 and 6.1.1.4'
Nb Nb -2.0727 0.6215 'International Tables Vol C Tables 4.2.6.8 and 6.1.1.4'

loop_
_geom_angle_atom_site_label_1
_geom_angle_atom_site_label_2
_geom_angle_atom_site_label_3
_geom_angle
_geom_angle_site_symmetry_1
_geom_angle_site_symmetry_3
C2 C1 S1 104.0(5) . .
C2 C1 H1A 111.0 . .
S1 C1 H1A 111.0 . .
C2 C1 H1B 111.0 . .
S1 C1 H1B 111.0 . .
H1A C1 H1B 109.0 . .
C3 C2 C1 121.3(7) . .
C3 C2 H2A 107.0 . .
C1 C2 H2A 107.0 . .
C3 C2 H2B 107.0 . .
C1 C2 H2B 107.0 . .
H2A C2 H2B 106.7 . .
C2 C3 C4 114.3(6) . .
C2 C3 H3A 108.7 . .
C4 C3 H3A 108.7 . .
C2 C3 H3B 108.7 . .
C4 C3 H3B 108.7 . .
H3A C3 H3B 107.6 . .
C3 C4 S1 105.5(4) . .
C3 C4 H4A 110.6 . .
S1 C4 H4A 110.6 . .
C3 C4 H4B 110.6 . .
S1 C4 H4B 110.6 . .
H4A C4 H4B 108.8 . .
C6 C5 S2 105.6(4) . .
C6 C5 H5A 110.6 . .
S2 C5 H5A 110.6 . .
C6 C5 H5B 110.6 . .
S2 C5 H5B 110.6 . .
H5A C5 H5B 108.8 . .
C7 C6 C5 109.0(5) . .
C7 C6 H6A 109.9 . .
C5 C6 H6A 109.9 . .
C7 C6 H6B 109.9 . .
C5 C6 H6B 109.9 . .
H6A C6 H6B 108.3 . .
C8 C7 C6 107.9(6) . .
C8 C7 H7A 110.1 . .
C6 C7 H7A 110.1 . .
C8 C7 H7B 110.1 . .
C6 C7 H7B 110.1 . .
H7A C7 H7B 108.4 . .
C7 C8 S2 108.2(4) . .
C7 C8 H8A 110.1 . .
S2 C8 H8A 110.1 . .
C7 C8 H8B 110.1 . .
S2 C8 H8B 110.1 . .
H8A C8 H8B 108.4 . .
Nb1 Cl3 Nb1 65.08(4) 7_575 .
Nb1 Cl4 Nb1 64.85(4) . 7_575
Cl2 Nb1 Cl1 101.82(4) . .
Cl2 Nb1 S1 90.11(4) . .
Cl1 Nb1 S1 87.30(4) . .
Cl2 Nb1 Cl3 163.59(5) . .
Cl1 Nb1 Cl3 91.64(4) . .
S1 Nb1 Cl3 99.96(4) . .
Cl2 Nb1 Cl4 89.16(4) . .
Cl1 Nb1 Cl4 166.32(5) . .
S1 Nb1 Cl4 100.97(4) . .
Cl3 Nb1 Cl4 76.29(5) . .
Cl2 Nb1 S2 88.17(4) . .
Cl1 Nb1 S2 87.41(4) . .
S1 Nb1 S2 173.98(4) . .
Cl3 Nb1 S2 83.06(4) . .
Cl4 Nb1 S2 84.77(4) . .
Cl2 Nb1 Nb1 120.56(3) . 7_575
Cl1 Nb1 Nb1 121.08(3) . 7_575
S1 Nb1 Nb1 56.423(19) . 7_575
Cl3 Nb1 Nb1 57.462(19) . 7_575
Cl4 Nb1 Nb1 57.575(19) . 7_575
S2 Nb1 Nb1 129.17(3) . 7_575
C1 S1 C4 94.8(3) . .
C1 S1 Nb1 125.22(15) . .
C4 S1 Nb1 123.44(14) . .
C1 S1 Nb1 125.23(15) . 7_575
C4 S1 Nb1 123.44(14) . 7_575
Nb1 S1 Nb1 67.15(4) . 7_575
C8 S2 C5 92.8(3) . .
C8 S2 Nb1 108.46(19) . .
C5 S2 Nb1 107.73(19) . .

loop_
_geom_bond_atom_site_label_1
_geom_bond_atom_site_label_2
_geom_bond_distance
_geom_bond_site_symmetry_2
C1 C2 1.450(10) .
C1 S1 1.831(6) .
C1 H1A 0.9900 .
C1 H1B 0.9900 .
C2 C3 1.322(12) .
C2 H2A 0.9900 .
C2 H2B 0.9900 .
C3 C4 1.500(9) .
C3 H3A 0.9900 .
C3 H3B 0.9900 .
C4 S1 1.833(5) .
C4 H4A 0.9900 .
C4 H4B 0.9900 .
C5 C6 1.500(9) .
C5 S2 1.846(6) .
C5 H5A 0.9900 .
C5 H5B 0.9900 .
C6 C7 1.492(11) .
C6 H6A 0.9900 .
C6 H6B 0.9900 .
C7 C8 1.472(9) .
C7 H7A 0.9900 .
C7 H7B 0.9900 .
C8 S2 1.825(6) .
C8 H8A 0.9900 .
C8 H8B 0.9900 .
Cl1 Nb1 2.3879(11) .
Cl2 Nb1 2.3853(11) .
Cl3 Nb1 2.5058(12) 7_575
Cl3 Nb1 2.5059(12) .
Cl4 Nb1 2.5136(12) .
Cl4 Nb1 2.5136(12) 7_575
Nb1 S1 2.4370(11) .
Nb1 S2 2.6573(12) .
Nb1 Nb1 2.6956(9) 7_575
S1 Nb1 2.4370(11) 7_575

loop_
_geom_torsion_atom_site_label_1
_geom_torsion_atom_site_label_2
_geom_torsion_atom_site_label_3
_geom_torsion_atom_site_label_4
_geom_torsion
_geom_torsion_site_symmetry_1
_geom_torsion_site_symmetry_4
S1 C1 C2 C3 0.000(1) . .
C1 C2 C3 C4 0.000(1) . .
C2 C3 C4 S1 0.000(1) . .
S2 C5 C6 C7 -34.7(7) . .
C5 C6 C7 C8 44.6(8) . .
C6 C7 C8 S2 -32.9(6) . .
Nb1 Cl3 Nb1 Cl2 88.17(12) 7_575 .
Nb1 Cl3 Nb1 Cl1 -126.46(3) 7_575 .
Nb1 Cl3 Nb1 S1 -38.92(4) 7_575 .
Nb1 Cl3 Nb1 Cl4 60.06(3) 7_575 .
Nb1 Cl3 Nb1 S2 146.35(4) 7_575 .
Nb1 Cl4 Nb1 Cl2 127.71(3) 7_575 .
Nb1 Cl4 Nb1 Cl1 -88.64(14) 7_575 .
Nb1 Cl4 Nb1 S1 37.76(4) 7_575 .
Nb1 Cl4 Nb1 Cl3 -59.94(3) 7_575 .
Nb1 Cl4 Nb1 S2 -144.05(4) 7_575 .
C2 C1 S1 C4 0.000(1) . .
C2 C1 S1 Nb1 137.39(10) . .
C2 C1 S1 Nb1 -137.39(10) . 7_575
C3 C4 S1 C1 0.000(1) . .
C3 C4 S1 Nb1 -138.49(9) . .
C3 C4 S1 Nb1 138.49(9) . 7_575
Cl2 Nb1 S1 C1 -9.56(16) . .
Cl1 Nb1 S1 C1 -111.38(16) . .
Cl3 Nb1 S1 C1 157.42(16) . .
Cl4 Nb1 S1 C1 79.60(16) . .
S2 Nb1 S1 C1 -82.9(5) . .
Nb1 Nb1 S1 C1 117.95(17) 7_575 .
Cl2 Nb1 S1 C4 116.49(15) . .
Cl1 Nb1 S1 C4 14.67(15) . .
Cl3 Nb1 S1 C4 -76.53(15) . .
Cl4 Nb1 S1 C4 -154.34(15) . .
S2 Nb1 S1 C4 43.1(5) . .
Nb1 Nb1 S1 C4 -116.00(16) 7_575 .
Cl2 Nb1 S1 Nb1 -127.51(3) . 7_575
Cl1 Nb1 S1 Nb1 130.66(3) . 7_575
Cl3 Nb1 S1 Nb1 39.47(4) . 7_575
Cl4 Nb1 S1 Nb1 -38.35(4) . 7_575
S2 Nb1 S1 Nb1 159.1(4) . 7_575
C7 C8 S2 C5 11.1(5) . .
C7 C8 S2 Nb1 -98.7(4) . .
C6 C5 S2 C8 13.3(5) . .
C6 C5 S2 Nb1 123.7(5) . .
Cl2 Nb1 S2 C8 -45.7(2) . .
Cl1 Nb1 S2 C8 56.2(2) . .
S1 Nb1 S2 C8 27.8(5) . .
Cl3 Nb1 S2 C8 148.2(2) . .
Cl4 Nb1 S2 C8 -135.0(2) . .
Nb1 Nb1 S2 C8 -174.7(2) 7_575 .
Cl2 Nb1 S2 C5 -144.9(2) . .
Cl1 Nb1 S2 C5 -43.0(2) . .
S1 Nb1 S2 C5 -71.4(5) . .
Cl3 Nb1 S2 C5 49.0(2) . .
Cl4 Nb1 S2 C5 125.8(2) . .
Nb1 Nb1 S2 C5 86.1(2) 7_575 .
